data_4082080
loop_
_publ_author_name
'Cowie, Bradley E.'
'Emslie, David J. H.'

_publ_section_title
;
 Bridging Rhodium--Iron Borataaminocarbyne Complexes Formed by
 Intramolecular Isonitrile--Borane Coordination
;
_journal_issue 24
_journal_name_full Organometallics
_journal_page_first 7297
_journal_paper_doi 10.1021/om4007483
_journal_volume 32
_journal_year 2013
_chemical_formula_moiety 'C56 H52 Cl2 Fe N2 O2 P Rh S, (C H2 Cl2)'
_chemical_formula_sum 'C57 H54 Cl4 Fe N2 O2 P Rh S'
_chemical_formula_weight 1162.61
_chemical_name_systematic
;
 brad23
;
_space_group_IT_number 2
_symmetry_cell_setting triclinic
_symmetry_space_group_name_Hall '-P 1'
_symmetry_space_group_name_H-M 'P -1'
_atom_sites_solution_hydrogens geom
_atom_sites_solution_primary direct
_atom_sites_solution_secondary difmap
_cell_angle_alpha 92.902(2)
_cell_angle_beta 92.532(3)
_cell_angle_gamma 96.036(3)
_cell_formula_units_Z 2
_cell_length_a 12.5134(18)
_cell_length_b 13.6820(19)
_cell_length_c 15.469(2)
_cell_measurement_reflns_used 6113
_cell_measurement_temperature 100(2)
_cell_measurement_theta_max 25.32
_cell_measurement_theta_min 2.34
_cell_volume 2627.1(6)
_computing_cell_refinement 'Bruker SMART'
_computing_data_collection 'Bruker SMART'
_computing_data_reduction 'Bruker SAINT'
_computing_molecular_graphics 'Ortep-3 for Windows (Farrugia, 1997)'
_computing_publication_material 'WinGX publication routines (Farrugia, 1999)'
_computing_structure_refinement 'SHELXL-97 (Sheldrick, 2008)'
_computing_structure_solution 'Bruker SHELXTL'
_diffrn_ambient_temperature 100(2)
_diffrn_measured_fraction_theta_full 0.991
_diffrn_measured_fraction_theta_max 0.991
_diffrn_radiation_monochromator graphite
_diffrn_radiation_type MoK\a
_diffrn_radiation_wavelength 0.71073
_diffrn_reflns_av_R_equivalents 0.0787
_diffrn_reflns_av_unetI/netI 0.0999
_diffrn_reflns_limit_h_max 15
_diffrn_reflns_limit_h_min -13
_diffrn_reflns_limit_k_max 6
_diffrn_reflns_limit_k_min -16
_diffrn_reflns_limit_l_max 18
_diffrn_reflns_limit_l_min -18
_diffrn_reflns_number 27677
_diffrn_reflns_theta_full 25.46
_diffrn_reflns_theta_max 25.46
_diffrn_reflns_theta_min 1.32
_exptl_absorpt_coefficient_mu 0.908
_exptl_absorpt_correction_T_max 0.9844
_exptl_absorpt_correction_T_min 0.8774
_exptl_absorpt_correction_type numerical
_exptl_absorpt_process_details SADABS
_exptl_crystal_colour Brown
_exptl_crystal_density_diffrn 1.47
_exptl_crystal_density_method 'not measured'
_exptl_crystal_description Plate
_exptl_crystal_F_000 1192
_exptl_crystal_size_max 0.16
_exptl_crystal_size_mid 0.12
_exptl_crystal_size_min 0.08
_refine_diff_density_max 0.57
_refine_diff_density_min -0.776
_refine_diff_density_rms 0.15
_refine_ls_extinction_method none
_refine_ls_goodness_of_fit_ref 1.02
_refine_ls_hydrogen_treatment constr
_refine_ls_matrix_type full
_refine_ls_number_parameters 622
_refine_ls_number_reflns 9662
_refine_ls_number_restraints 0
_refine_ls_restrained_S_all 1.02
_refine_ls_R_factor_all 0.0921
_refine_ls_R_factor_gt 0.0507
_refine_ls_shift/su_max 0.001
_refine_ls_shift/su_mean 0
_refine_ls_structure_factor_coef Fsqd
_refine_ls_weighting_details 'calc w=1/[\s^2^(Fo^2^)+(0.0557P)^2^+0.0000P] where P=(Fo^2^+2Fc^2^)/3'
_refine_ls_weighting_scheme calc
_refine_ls_wR_factor_gt 0.1045
_refine_ls_wR_factor_ref 0.1299
_reflns_number_gt 6447
_reflns_number_total 9662
_reflns_threshold_expression >2\s(I)
_cod_data_source_file om4007483_si_002.cif
_cod_data_source_block brad23
_cod_original_cell_volume 2627.0(7)
_cod_database_code 4082080

loop_
_symmetry_equiv_pos_as_xyz
'x, y, z'
'-x, -y, -z'

loop_
_atom_site_label
_atom_site_type_symbol
_atom_site_fract_x
_atom_site_fract_y
_atom_site_fract_z
_atom_site_U_iso_or_equiv
_atom_site_adp_type
_atom_site_occupancy
_atom_site_symmetry_multiplicity
_atom_site_calc_flag
_atom_site_refinement_flags
Rh1 Rh 0.80303(3) 0.21207(3) 0.43234(3) 0.01274(12) Uani 1 1 d .
Fe1 Fe 0.69788(6) 0.03466(5) 0.42307(5) 0.01393(19) Uani 1 1 d .
Cl1 Cl 0.62886(12) -0.22101(10) -0.00285(10) 0.0322(4) Uani 1 1 d .
Cl3 Cl 0.99568(14) 0.60675(11) 0.17943(13) 0.0487(5) Uani 1 1 d .
S1 S 0.95263(11) 0.26570(8) 0.34381(8) 0.0138(3) Uani 1 1 d .
Cl4 Cl 0.83503(16) 0.73871(11) 0.21611(12) 0.0482(5) Uani 1 1 d .
Cl2 Cl 0.55852(12) 0.50537(9) 0.79933(9) 0.0276(3) Uani 1 1 d .
P1 P 0.72253(11) 0.33360(9) 0.36122(9) 0.0126(3) Uani 1 1 d .
O2 O 0.9351(4) 0.2730(4) 0.6023(3) 0.0495(13) Uani 1 1 d .
C21 C 1.1034(5) -0.1006(4) 0.0846(4) 0.0263(14) Uani 1 1 d .
H21A H 1.0967 -0.046 0.0467 0.039 Uiso 1 1 calc R
H21B H 1.0319 -0.1266 0.1016 0.039 Uiso 1 1 calc R
H21C H 1.1367 -0.1528 0.0535 0.039 Uiso 1 1 calc R
C19 C 0.7913(5) 0.4195(4) -0.0520(4) 0.0280(14) Uani 1 1 d .
H19A H 0.75 0.4436 -0.1002 0.042 Uiso 1 1 calc R
H19B H 0.8052 0.3515 -0.0661 0.042 Uiso 1 1 calc R
H19C H 0.8598 0.4611 -0.0419 0.042 Uiso 1 1 calc R
C43 C 0.6657(4) -0.1216(3) 0.0714(4) 0.0198(13) Uani 1 1 d .
C18 C 0.7046(5) 0.5307(4) 0.0479(4) 0.0267(14) Uani 1 1 d .
H18A H 0.663 0.5346 0.1 0.04 Uiso 1 1 calc R
H18B H 0.6633 0.5526 -0.0014 0.04 Uiso 1 1 calc R
H18C H 0.7727 0.5731 0.0573 0.04 Uiso 1 1 calc R
O1 O 0.4770(3) 0.0470(2) 0.3622(3) 0.0219(9) Uani 1 1 d .
C14 C 1.1376(4) 0.3660(3) 0.2182(4) 0.0192(13) Uani 1 1 d .
H14A H 1.2109 0.3472 0.2151 0.029 Uiso 1 1 calc R
H14B H 1.1186 0.3712 0.2789 0.029 Uiso 1 1 calc R
H14C H 1.1339 0.4296 0.1924 0.029 Uiso 1 1 calc R
C40 C 0.7007(4) -0.1137(3) 0.3829(4) 0.0169(12) Uani 1 1 d .
H40A H 0.6655 -0.1432 0.3308 0.02 Uiso 1 1 calc R
C41 C 0.8025(5) -0.0106(4) 0.1477(3) 0.0200(12) Uani 1 1 d .
H41A H 0.8763 0.0122 0.1595 0.024 Uiso 1 1 calc R
N1 N 0.7558(3) 0.1137(3) 0.2524(3) 0.0135(9) Uani 1 1 d .
N2 N 0.6301(3) 0.1618(3) 0.5657(3) 0.0159(10) Uani 1 1 d .
C24 C 0.7378(4) 0.4623(3) 0.4043(3) 0.0131(11) Uani 1 1 d .
C49 C 0.6402(4) 0.4244(4) 0.6572(4) 0.0210(13) Uani 1 1 d .
H49A H 0.6649 0.4897 0.6438 0.025 Uiso 1 1 calc R
C3 C 0.7411(4) 0.3857(3) 0.1873(3) 0.0145(12) Uani 1 1 d .
H3A H 0.6744 0.4122 0.193 0.017 Uiso 1 1 calc R
C82 C 0.8840(5) 0.2520(4) 0.5394(4) 0.0227(13) Uani 1 1 d .
C15 C 1.0920(4) 0.2817(4) 0.0740(3) 0.0192(12) Uani 1 1 d .
H15A H 1.165 0.2619 0.0726 0.029 Uiso 1 1 calc R
H15B H 1.091 0.3467 0.0501 0.029 Uiso 1 1 calc R
H15C H 1.0422 0.2336 0.0392 0.029 Uiso 1 1 calc R
C8 C 1.1112(4) 0.1087(3) 0.1718(4) 0.0160(12) Uani 1 1 d .
H8A H 1.139 0.1154 0.116 0.019 Uiso 1 1 calc R
C2 C 0.7879(4) 0.3866(3) 0.1076(3) 0.0122(11) Uani 1 1 d .
C16 C 0.7278(4) 0.4230(3) 0.0289(3) 0.0168(12) Uani 1 1 d .
C11 C 0.8911(4) 0.3134(3) 0.2505(3) 0.0128(11) Uani 1 1 d .
C32 C 0.3971(4) 0.2925(4) 0.3740(4) 0.0246(14) Uani 1 1 d .
H32A H 0.3461 0.3069 0.4153 0.03 Uiso 1 1 calc R
C44 C 0.5872(5) -0.0765(4) 0.1126(4) 0.0248(13) Uani 1 1 d .
H44A H 0.5134 -0.0987 0.0998 0.03 Uiso 1 1 calc R
C37 C 0.7325(4) -0.0568(3) 0.5254(4) 0.0171(12) Uani 1 1 d .
H37A H 0.7242 -0.0419 0.5852 0.02 Uiso 1 1 calc R
C25 C 0.8269(4) 0.4946(3) 0.4591(3) 0.0166(12) Uani 1 1 d .
H25A H 0.8727 0.4483 0.4788 0.02 Uiso 1 1 calc R
C28 C 0.6931(5) 0.6300(3) 0.4033(4) 0.0229(13) Uani 1 1 d .
H28A H 0.6466 0.6764 0.385 0.028 Uiso 1 1 calc R
C7 C 1.1204(4) 0.0209(3) 0.2126(3) 0.0139(11) Uani 1 1 d .
C9 C 1.0576(4) 0.2866(3) 0.1675(3) 0.0154(12) Uani 1 1 d .
C81 C 0.5654(5) 0.0456(3) 0.3857(4) 0.0178(12) Uani 1 1 d .
C48 C 0.5841(5) 0.4052(4) 0.7309(4) 0.0220(13) Uani 1 1 d .
C36 C 0.6532(5) -0.1063(3) 0.4659(4) 0.0201(13) Uani 1 1 d .
H36A H 0.5819 -0.1303 0.4784 0.024 Uiso 1 1 calc R
C4 C 0.7892(4) 0.3468(3) 0.2594(3) 0.0135(11) Uani 1 1 d .
C13 C 1.0627(4) 0.1874(3) 0.2094(3) 0.0124(11) Uani 1 1 d .
C47 C 0.5449(4) 0.3090(3) 0.7523(3) 0.0126(11) Uani 1 1 d .
H47A H 0.5076 0.298 0.8037 0.015 Uiso 1 1 calc R
C71 C 0.6846(4) 0.1476(3) 0.5017(3) 0.0157(12) Uani 1 1 d .
C17 C 0.6207(5) 0.3573(4) 0.0115(4) 0.0323(15) Uani 1 1 d .
H17A H 0.5785 0.359 0.0634 0.048 Uiso 1 1 calc R
H17B H 0.6353 0.2895 -0.0027 0.048 Uiso 1 1 calc R
H17C H 0.5802 0.3815 -0.0371 0.048 Uiso 1 1 calc R
C45 C 0.6159(5) 0.0015(3) 0.1726(4) 0.0233(13) Uani 1 1 d .
H45A H 0.5618 0.0325 0.2012 0.028 Uiso 1 1 calc R
C12 C 1.0195(4) 0.1729(3) 0.2897(3) 0.0136(11) Uani 1 1 d .
C61 C 0.7462(4) 0.1143(3) 0.3318(4) 0.0155(12) Uani 1 1 d .
C90 C 0.8863(5) 0.6288(4) 0.2427(4) 0.0305(15) Uani 1 1 d .
H90A H 0.8289 0.5732 0.233 0.037 Uiso 1 1 calc R
H90B H 0.9099 0.633 0.3049 0.037 Uiso 1 1 calc R
C35 C 0.5441(5) 0.2513(3) 0.2540(4) 0.0187(12) Uani 1 1 d .
H35A H 0.594 0.2367 0.2119 0.022 Uiso 1 1 calc R
C42 C 0.7730(5) -0.0882(4) 0.0879(4) 0.0210(13) Uani 1 1 d .
H42A H 0.8266 -0.1186 0.0581 0.025 Uiso 1 1 calc R
C22 C 1.1836(5) -0.1493(3) 0.2236(4) 0.0244(14) Uani 1 1 d .
H22A H 1.2289 -0.1265 0.2755 0.037 Uiso 1 1 calc R
H22B H 1.2163 -0.2015 0.1919 0.037 Uiso 1 1 calc R
H22C H 1.112 -0.1751 0.2407 0.037 Uiso 1 1 calc R
C33 C 0.3623(5) 0.2393(4) 0.2983(4) 0.0246(14) Uani 1 1 d .
H33A H 0.2882 0.2168 0.2876 0.03 Uiso 1 1 calc R
C34 C 0.4361(5) 0.2190(4) 0.2385(4) 0.0233(13) Uani 1 1 d .
H34A H 0.4127 0.1825 0.186 0.028 Uiso 1 1 calc R
C23 C 1.2863(4) -0.0251(4) 0.1395(4) 0.0265(14) Uani 1 1 d .
H23A H 1.2813 0.0298 0.1018 0.04 Uiso 1 1 calc R
H23B H 1.3185 -0.078 0.1084 0.04 Uiso 1 1 calc R
H23C H 1.3313 -0.0025 0.1916 0.04 Uiso 1 1 calc R
C1 C 0.8890(4) 0.3526(3) 0.1021(3) 0.0168(12) Uani 1 1 d .
H1A H 0.9221 0.3532 0.048 0.02 Uiso 1 1 calc R
C39 C 0.8066(4) -0.0704(3) 0.3918(4) 0.0195(13) Uani 1 1 d .
H39A H 0.8566 -0.0664 0.3473 0.023 Uiso 1 1 calc R
C38 C 0.8270(4) -0.0332(3) 0.4791(4) 0.0182(12) Uani 1 1 d .
H38A H 0.8924 0.0015 0.5026 0.022 Uiso 1 1 calc R
C31 C 0.5047(4) 0.3257(3) 0.3914(4) 0.0202(13) Uani 1 1 d .
H31A H 0.5273 0.3622 0.4441 0.024 Uiso 1 1 calc R
C27 C 0.7840(5) 0.6614(4) 0.4564(4) 0.0232(13) Uani 1 1 d .
H27A H 0.8006 0.7293 0.4727 0.028 Uiso 1 1 calc R
C29 C 0.6699(4) 0.5317(3) 0.3769(4) 0.0197(12) Uani 1 1 d .
H29A H 0.6081 0.5109 0.3401 0.024 Uiso 1 1 calc R
C62 C 0.7233(5) 0.0341(3) 0.1908(3) 0.0183(12) Uani 1 1 d .
C10 C 0.9432(4) 0.3175(3) 0.1735(3) 0.0131(11) Uani 1 1 d .
C20 C 1.1735(4) -0.0636(3) 0.1655(4) 0.0185(12) Uani 1 1 d .
C72 C 0.6196(4) 0.2466(3) 0.6201(4) 0.0195(12) Uani 1 1 d .
C30 C 0.5804(4) 0.3048(3) 0.3303(3) 0.0151(12) Uani 1 1 d .
C46 C 0.5626(4) 0.2318(4) 0.6958(4) 0.0223(13) Uani 1 1 d .
H46A H 0.5355 0.1668 0.7082 0.027 Uiso 1 1 calc R
C6 C 1.0788(4) 0.0113(3) 0.2934(4) 0.0197(13) Uani 1 1 d .
H6A H 1.0853 -0.0473 0.3227 0.024 Uiso 1 1 calc R
C5 C 1.0278(4) 0.0860(3) 0.3323(4) 0.0174(12) Uani 1 1 d .
H5A H 0.9986 0.0782 0.3875 0.021 Uiso 1 1 calc R
C50 C 0.6587(5) 0.3420(4) 0.6027(4) 0.0270(14) Uani 1 1 d .
H50A H 0.6991 0.3524 0.5528 0.032 Uiso 1 1 calc R
C26 C 0.8503(4) 0.5940(3) 0.4854(4) 0.0198(12) Uani 1 1 d .
H26A H 0.9113 0.6151 0.5231 0.024 Uiso 1 1 calc R

loop_
_atom_site_aniso_label
_atom_site_aniso_U_11
_atom_site_aniso_U_22
_atom_site_aniso_U_33
_atom_site_aniso_U_23
_atom_site_aniso_U_13
_atom_site_aniso_U_12
Rh1 0.0161(2) 0.00951(19) 0.0128(2) 0.00051(15) 0.00072(18) 0.00218(16)
Fe1 0.0167(4) 0.0097(3) 0.0158(4) 0.0012(3) 0.0013(3) 0.0032(3)
Cl1 0.0293(9) 0.0292(7) 0.0353(10) -0.0166(6) 0.0028(7) -0.0012(6)
Cl3 0.0409(11) 0.0326(8) 0.0727(14) -0.0091(8) 0.0195(10) 0.0031(8)
S1 0.0157(7) 0.0126(6) 0.0132(7) 0.0012(5) 0.0008(6) 0.0030(5)
Cl4 0.0667(13) 0.0341(8) 0.0483(12) 0.0055(8) 0.0152(10) 0.0195(8)
Cl2 0.0341(9) 0.0241(7) 0.0257(9) -0.0054(6) 0.0006(7) 0.0122(6)
P1 0.0147(8) 0.0100(6) 0.0131(8) 0.0002(5) 0.0014(6) 0.0022(5)
O2 0.044(3) 0.079(3) 0.018(3) 0.004(2) -0.007(2) -0.026(3)
C21 0.029(4) 0.022(3) 0.029(4) -0.007(2) 0.000(3) 0.013(3)
C19 0.033(4) 0.036(3) 0.018(3) 0.008(3) 0.004(3) 0.012(3)
C43 0.024(3) 0.017(3) 0.018(3) -0.003(2) -0.002(3) 0.001(2)
C18 0.035(4) 0.022(3) 0.026(4) 0.010(2) -0.002(3) 0.012(3)
O1 0.018(2) 0.0189(18) 0.029(2) 0.0056(16) 0.0003(19) -0.0006(16)
C14 0.016(3) 0.013(2) 0.031(4) 0.006(2) 0.012(3) 0.001(2)
C40 0.023(3) 0.009(2) 0.019(3) -0.003(2) -0.004(2) 0.006(2)
C41 0.019(3) 0.023(3) 0.017(3) 0.001(2) 0.000(3) 0.000(2)
N1 0.014(2) 0.012(2) 0.015(3) -0.0008(17) 0.0040(19) 0.0034(17)
N2 0.016(3) 0.013(2) 0.018(3) -0.0022(18) 0.001(2) 0.0017(18)
C24 0.017(3) 0.011(2) 0.012(3) 0.001(2) 0.006(2) 0.000(2)
C49 0.016(3) 0.025(3) 0.022(3) -0.002(2) 0.004(3) 0.000(2)
C3 0.016(3) 0.006(2) 0.021(3) -0.002(2) 0.001(2) 0.001(2)
C82 0.028(4) 0.021(3) 0.019(3) 0.005(2) 0.008(3) -0.003(2)
C15 0.019(3) 0.021(3) 0.019(3) 0.005(2) 0.007(3) 0.006(2)
C8 0.013(3) 0.016(2) 0.018(3) -0.005(2) 0.005(2) 0.001(2)
C2 0.017(3) 0.006(2) 0.014(3) 0.0023(19) 0.003(2) 0.0000(19)
C16 0.014(3) 0.017(3) 0.019(3) 0.003(2) -0.002(2) 0.002(2)
C11 0.014(3) 0.009(2) 0.015(3) 0.001(2) -0.001(2) -0.003(2)
C32 0.016(3) 0.024(3) 0.036(4) 0.012(3) 0.008(3) 0.007(2)
C44 0.020(3) 0.028(3) 0.025(4) -0.005(2) -0.003(3) 0.001(2)
C37 0.023(3) 0.009(2) 0.021(3) 0.003(2) 0.007(3) 0.004(2)
C25 0.015(3) 0.013(2) 0.022(3) 0.000(2) 0.002(2) 0.003(2)
C28 0.028(4) 0.011(2) 0.032(4) 0.004(2) 0.005(3) 0.008(2)
C7 0.007(3) 0.017(2) 0.017(3) -0.003(2) -0.002(2) 0.000(2)
C9 0.018(3) 0.014(2) 0.015(3) 0.004(2) 0.004(2) 0.004(2)
C81 0.022(3) 0.009(2) 0.022(3) -0.003(2) 0.007(3) -0.003(2)
C48 0.024(3) 0.021(3) 0.020(3) -0.002(2) -0.007(3) 0.007(2)
C36 0.025(3) 0.010(2) 0.025(3) 0.006(2) -0.001(3) 0.002(2)
C4 0.017(3) 0.010(2) 0.014(3) 0.003(2) 0.003(2) -0.001(2)
C13 0.012(3) 0.012(2) 0.013(3) 0.003(2) -0.002(2) 0.001(2)
C47 0.013(3) 0.016(2) 0.008(3) 0.000(2) 0.004(2) 0.004(2)
C71 0.018(3) 0.012(2) 0.017(3) 0.005(2) -0.007(2) 0.004(2)
C17 0.034(4) 0.034(3) 0.028(4) 0.010(3) 0.001(3) -0.002(3)
C45 0.023(3) 0.017(3) 0.029(4) -0.007(2) -0.001(3) 0.005(2)
C12 0.008(3) 0.010(2) 0.022(3) -0.001(2) -0.003(2) 0.003(2)
C61 0.015(3) 0.011(2) 0.021(3) 0.003(2) -0.002(2) 0.006(2)
C90 0.037(4) 0.023(3) 0.031(4) 0.002(3) 0.006(3) -0.001(3)
C35 0.029(3) 0.008(2) 0.020(3) 0.005(2) 0.001(3) 0.002(2)
C42 0.025(3) 0.020(3) 0.020(3) -0.004(2) 0.008(3) 0.008(2)
C22 0.034(4) 0.015(3) 0.026(4) -0.003(2) 0.006(3) 0.011(2)
C33 0.021(3) 0.017(3) 0.036(4) 0.012(3) -0.001(3) -0.002(2)
C34 0.031(4) 0.015(3) 0.023(3) 0.002(2) -0.008(3) 0.000(2)
C23 0.011(3) 0.022(3) 0.046(4) -0.007(3) 0.009(3) 0.003(2)
C1 0.021(3) 0.014(2) 0.016(3) 0.002(2) 0.007(2) 0.003(2)
C39 0.024(3) 0.013(2) 0.024(3) 0.002(2) 0.004(3) 0.010(2)
C38 0.017(3) 0.013(2) 0.027(3) 0.007(2) 0.001(3) 0.008(2)
C31 0.024(3) 0.017(3) 0.020(3) 0.002(2) 0.003(3) 0.002(2)
C27 0.031(4) 0.013(3) 0.026(3) -0.002(2) 0.005(3) 0.002(2)
C29 0.021(3) 0.015(3) 0.023(3) -0.001(2) -0.001(3) 0.001(2)
C62 0.029(3) 0.012(2) 0.014(3) 0.003(2) 0.001(3) 0.004(2)
C10 0.015(3) 0.008(2) 0.016(3) 0.001(2) 0.000(2) 0.000(2)
C20 0.020(3) 0.013(2) 0.023(3) -0.003(2) 0.003(3) 0.008(2)
C72 0.021(3) 0.018(3) 0.020(3) 0.002(2) 0.002(3) 0.003(2)
C30 0.017(3) 0.011(2) 0.017(3) 0.003(2) 0.001(2) 0.004(2)
C46 0.021(3) 0.021(3) 0.024(3) 0.005(2) -0.003(3) 0.002(2)
C6 0.022(3) 0.013(2) 0.025(3) 0.007(2) 0.001(3) 0.005(2)
C5 0.016(3) 0.021(3) 0.016(3) 0.005(2) 0.002(2) 0.003(2)
C50 0.028(4) 0.023(3) 0.030(4) 0.000(3) 0.009(3) 0.003(3)
C26 0.021(3) 0.018(3) 0.019(3) -0.004(2) 0.000(3) -0.002(2)

loop_
_atom_type_symbol
_atom_type_description
_atom_type_scat_dispersion_real
_atom_type_scat_dispersion_imag
_atom_type_scat_source
C C 0.0033 0.0016 'International Tables Vol C Tables 4.2.6.8 and 6.1.1.4'
H H 0 0 'International Tables Vol C Tables 4.2.6.8 and 6.1.1.4'
Cl Cl 0.1484 0.1585 'International Tables Vol C Tables 4.2.6.8 and 6.1.1.4'
Fe Fe 0.3463 0.8444 'International Tables Vol C Tables 4.2.6.8 and 6.1.1.4'
N N 0.0061 0.0033 'International Tables Vol C Tables 4.2.6.8 and 6.1.1.4'
O O 0.0106 0.006 'International Tables Vol C Tables 4.2.6.8 and 6.1.1.4'
P P 0.1023 0.0942 'International Tables Vol C Tables 4.2.6.8 and 6.1.1.4'
Rh Rh -1.1178 0.9187 'International Tables Vol C Tables 4.2.6.8 and 6.1.1.4'
S S 0.1246 0.1234 'International Tables Vol C Tables 4.2.6.8 and 6.1.1.4'

loop_
_geom_angle_atom_site_label_1
_geom_angle_atom_site_label_2
_geom_angle_atom_site_label_3
_geom_angle
C82 Rh1 C71 88.8(2)
C82 Rh1 C61 154.5(2)
C71 Rh1 C61 86.9(2)
C82 Rh1 P1 117.03(16)
C71 Rh1 P1 104.18(14)
C61 Rh1 P1 88.35(13)
C82 Rh1 S1 93.12(17)
C71 Rh1 S1 171.66(13)
C61 Rh1 S1 87.86(15)
P1 Rh1 S1 82.14(5)
C82 Rh1 Fe1 116.38(15)
C71 Rh1 Fe1 47.17(14)
C61 Rh1 Fe1 46.07(15)
P1 Rh1 Fe1 116.90(4)
S1 Rh1 Fe1 125.18(3)
C81 Fe1 C61 88.1(2)
C81 Fe1 C71 86.7(2)
C61 Fe1 C71 93.3(2)
C81 Fe1 C40 97.1(2)
C61 Fe1 C40 108.6(2)
C71 Fe1 C40 157.8(2)
C81 Fe1 C36 91.6(2)
C61 Fe1 C36 148.5(2)
C71 Fe1 C36 118.1(2)
C40 Fe1 C36 40.2(2)
C81 Fe1 C38 157.3(2)
C61 Fe1 C38 110.6(2)
C71 Fe1 C38 104.3(2)
C40 Fe1 C38 65.4(2)
C36 Fe1 C38 65.8(2)
C81 Fe1 C37 121.8(2)
C61 Fe1 C37 149.7(2)
C71 Fe1 C37 93.2(2)
C40 Fe1 C37 66.2(2)
C36 Fe1 C37 39.2(2)
C38 Fe1 C37 39.3(2)
C81 Fe1 C39 131.9(2)
C61 Fe1 C39 91.4(2)
C71 Fe1 C39 141.2(2)
C40 Fe1 C39 38.4(2)
C36 Fe1 C39 65.9(2)
C38 Fe1 C39 39.0(2)
C37 Fe1 C39 65.7(2)
C81 Fe1 Rh1 107.46(15)
C61 Fe1 Rh1 50.74(15)
C71 Fe1 Rh1 49.72(16)
C40 Fe1 Rh1 145.96(15)
C36 Fe1 Rh1 155.23(16)
C38 Fe1 Rh1 94.60(14)
C37 Fe1 Rh1 116.09(14)
C39 Fe1 Rh1 108.99(15)
C12 S1 C11 98.4(2)
C12 S1 Rh1 117.75(17)
C11 S1 Rh1 104.80(17)
C30 P1 C4 105.1(2)
C30 P1 C24 105.7(2)
C4 P1 C24 100.5(2)
C30 P1 Rh1 115.77(15)
C4 P1 Rh1 106.12(16)
C24 P1 Rh1 121.45(17)
C20 C21 H21A 109.5
C20 C21 H21B 109.5
H21A C21 H21B 109.5
C20 C21 H21C 109.5
H21A C21 H21C 109.5
H21B C21 H21C 109.5
C16 C19 H19A 109.5
C16 C19 H19B 109.5
H19A C19 H19B 109.5
C16 C19 H19C 109.5
H19A C19 H19C 109.5
H19B C19 H19C 109.5
C44 C43 C42 120.5(5)
C44 C43 Cl1 119.6(4)
C42 C43 Cl1 119.9(4)
C16 C18 H18A 109.5
C16 C18 H18B 109.5
H18A C18 H18B 109.5
C16 C18 H18C 109.5
H18A C18 H18C 109.5
H18B C18 H18C 109.5
C9 C14 H14A 109.5
C9 C14 H14B 109.5
H14A C14 H14B 109.5
C9 C14 H14C 109.5
H14A C14 H14C 109.5
H14B C14 H14C 109.5
C39 C40 C36 108.5(5)
C39 C40 Fe1 72.2(3)
C36 C40 Fe1 70.0(3)
C39 C40 H40A 125.8
C36 C40 H40A 125.8
Fe1 C40 H40A 123.7
C42 C41 C62 119.6(5)
C42 C41 H41A 120.2
C62 C41 H41A 120.2
C61 N1 C62 126.8(4)
C71 N2 C72 132.7(4)
C25 C24 C29 118.7(4)
C25 C24 P1 118.2(4)
C29 C24 P1 122.7(4)
C48 C49 C50 116.9(5)
C48 C49 H49A 121.6
C50 C49 H49A 121.6
C2 C3 C4 121.9(5)
C2 C3 H3A 119
C4 C3 H3A 119
O2 C82 Rh1 177.2(5)
C9 C15 H15A 109.5
C9 C15 H15B 109.5
H15A C15 H15B 109.5
C9 C15 H15C 109.5
H15A C15 H15C 109.5
H15B C15 H15C 109.5
C7 C8 C13 123.1(5)
C7 C8 H8A 118.4
C13 C8 H8A 118.4
C3 C2 C1 118.0(5)
C3 C2 C16 119.8(4)
C1 C2 C16 122.3(5)
C19 C16 C2 112.4(4)
C19 C16 C17 108.5(5)
C2 C16 C17 108.7(4)
C19 C16 C18 108.1(4)
C2 C16 C18 109.8(4)
C17 C16 C18 109.3(5)
C10 C11 C4 122.2(5)
C10 C11 S1 120.5(4)
C4 C11 S1 117.3(4)
C33 C32 C31 121.5(5)
C33 C32 H32A 119.3
C31 C32 H32A 119.3
C43 C44 C45 119.9(5)
C43 C44 H44A 120.1
C45 C44 H44A 120.1
C36 C37 C38 107.5(5)
C36 C37 Fe1 69.5(3)
C38 C37 Fe1 70.2(3)
C36 C37 H37A 126.2
C38 C37 H37A 126.2
Fe1 C37 H37A 125.6
C24 C25 C26 121.0(5)
C24 C25 H25A 119.5
C26 C25 H25A 119.5
C29 C28 C27 120.4(5)
C29 C28 H28A 119.8
C27 C28 H28A 119.8
C6 C7 C8 118.1(4)
C6 C7 C20 122.1(4)
C8 C7 C20 119.8(4)
C15 C9 C13 111.6(4)
C15 C9 C10 111.7(4)
C13 C9 C10 109.2(4)
C15 C9 C14 106.8(4)
C13 C9 C14 109.1(4)
C10 C9 C14 108.5(4)
O1 C81 Fe1 175.9(4)
C49 C48 C47 123.1(5)
C49 C48 Cl2 118.1(4)
C47 C48 Cl2 118.8(4)
C37 C36 C40 107.5(5)
C37 C36 Fe1 71.4(3)
C40 C36 Fe1 69.8(3)
C37 C36 H36A 126.3
C40 C36 H36A 126.3
Fe1 C36 H36A 124.2
C3 C4 C11 117.8(5)
C3 C4 P1 122.4(4)
C11 C4 P1 119.7(4)
C12 C13 C8 116.5(4)
C12 C13 C9 119.9(4)
C8 C13 C9 123.6(4)
C46 C47 C48 117.6(5)
C46 C47 H47A 121.2
C48 C47 H47A 121.2
N2 C71 Fe1 134.2(4)
N2 C71 Rh1 142.6(4)
Fe1 C71 Rh1 83.1(2)
C16 C17 H17A 109.5
C16 C17 H17B 109.5
H17A C17 H17B 109.5
C16 C17 H17C 109.5
H17A C17 H17C 109.5
H17B C17 H17C 109.5
C62 C45 C44 120.0(5)
C62 C45 H45A 120
C44 C45 H45A 120
C13 C12 C5 121.7(4)
C13 C12 S1 121.3(3)
C5 C12 S1 117.0(4)
N1 C61 Fe1 143.2(4)
N1 C61 Rh1 133.1(4)
Fe1 C61 Rh1 83.2(2)
Cl4 C90 Cl3 110.8(3)
Cl4 C90 H90A 109.5
Cl3 C90 H90A 109.5
Cl4 C90 H90B 109.5
Cl3 C90 H90B 109.5
H90A C90 H90B 108.1
C34 C35 C30 120.8(5)
C34 C35 H35A 119.6
C30 C35 H35A 119.6
C43 C42 C41 120.0(5)
C43 C42 H42A 120
C41 C42 H42A 120
C20 C22 H22A 109.5
C20 C22 H22B 109.5
H22A C22 H22B 109.5
C20 C22 H22C 109.5
H22A C22 H22C 109.5
H22B C22 H22C 109.5
C34 C33 C32 119.1(5)
C34 C33 H33A 120.4
C32 C33 H33A 120.4
C33 C34 C35 120.7(5)
C33 C34 H34A 119.6
C35 C34 H34A 119.6
C20 C23 H23A 109.5
C20 C23 H23B 109.5
H23A C23 H23B 109.5
C20 C23 H23C 109.5
H23A C23 H23C 109.5
H23B C23 H23C 109.5
C2 C1 C10 122.4(5)
C2 C1 H1A 118.8
C10 C1 H1A 118.8
C40 C39 C38 108.1(5)
C40 C39 Fe1 69.4(3)
C38 C39 Fe1 70.0(3)
C40 C39 H39A 126
C38 C39 H39A 126
Fe1 C39 H39A 126.3
C39 C38 C37 108.4(5)
C39 C38 Fe1 71.0(3)
C37 C38 Fe1 70.5(3)
C39 C38 H38A 125.8
C37 C38 H38A 125.8
Fe1 C38 H38A 124.3
C32 C31 C30 119.4(5)
C32 C31 H31A 120.3
C30 C31 H31A 120.3
C26 C27 C28 120.2(5)
C26 C27 H27A 119.9
C28 C27 H27A 119.9
C28 C29 C24 120.2(5)
C28 C29 H29A 119.9
C24 C29 H29A 119.9
C45 C62 C41 119.9(5)
C45 C62 N1 121.6(5)
C41 C62 N1 118.5(5)
C11 C10 C1 117.6(5)
C11 C10 C9 120.9(4)
C1 C10 C9 121.5(5)
C22 C20 C21 108.9(4)
C22 C20 C23 108.3(4)
C21 C20 C23 109.8(5)
C22 C20 C7 111.5(4)
C21 C20 C7 108.6(4)
C23 C20 C7 109.8(4)
C50 C72 C46 118.5(5)
C50 C72 N2 124.7(5)
C46 C72 N2 116.8(4)
C35 C30 C31 118.5(5)
C35 C30 P1 122.7(4)
C31 C30 P1 118.3(4)
C47 C46 C72 121.9(5)
C47 C46 H46A 119
C72 C46 H46A 119
C7 C6 C5 120.9(5)
C7 C6 H6A 119.5
C5 C6 H6A 119.5
C6 C5 C12 119.6(5)
C6 C5 H5A 120.2
C12 C5 H5A 120.2
C72 C50 C49 122.0(5)
C72 C50 H50A 119
C49 C50 H50A 119
C27 C26 C25 119.5(5)
C27 C26 H26A 120.3
C25 C26 H26A 120.3

loop_
_geom_bond_atom_site_label_1
_geom_bond_atom_site_label_2
_geom_bond_distance
Rh1 C82 1.926(6)
Rh1 C71 2.021(5)
Rh1 C61 2.051(5)
Rh1 P1 2.3301(13)
Rh1 S1 2.4408(14)
Rh1 Fe1 2.6307(8)
Fe1 C81 1.755(6)
Fe1 C61 1.908(5)
Fe1 C71 1.943(5)
Fe1 C40 2.097(4)
Fe1 C36 2.099(5)
Fe1 C38 2.121(5)
Fe1 C37 2.124(5)
Fe1 C39 2.133(5)
Cl1 C43 1.745(5)
Cl3 C90 1.760(6)
S1 C12 1.786(5)
S1 C11 1.791(5)
Cl4 C90 1.757(6)
Cl2 C48 1.754(5)
P1 C30 1.818(5)
P1 C4 1.823(5)
P1 C24 1.839(5)
O2 C82 1.147(7)
C21 C20 1.529(8)
C21 H21A 0.98
C21 H21B 0.98
C21 H21C 0.98
C19 C16 1.512(7)
C19 H19A 0.98
C19 H19B 0.98
C19 H19C 0.98
C43 C44 1.377(7)
C43 C42 1.380(7)
C18 C16 1.548(7)
C18 H18A 0.98
C18 H18B 0.98
C18 H18C 0.98
O1 C81 1.151(6)
C14 C9 1.553(7)
C14 H14A 0.98
C14 H14B 0.98
C14 H14C 0.98
C40 C39 1.392(7)
C40 C36 1.442(7)
C40 H40A 0.95
C41 C42 1.381(7)
C41 C62 1.395(7)
C41 H41A 0.95
N1 C61 1.239(6)
N1 C62 1.424(6)
N2 C71 1.246(7)
N2 C72 1.419(6)
C24 C25 1.389(7)
C24 C29 1.408(7)
C49 C48 1.387(8)
C49 C50 1.417(7)
C49 H49A 0.95
C3 C2 1.388(7)
C3 C4 1.400(7)
C3 H3A 0.95
C15 C9 1.528(7)
C15 H15A 0.98
C15 H15B 0.98
C15 H15C 0.98
C8 C7 1.398(7)
C8 C13 1.403(6)
C8 H8A 0.95
C2 C1 1.397(7)
C2 C16 1.535(7)
C16 C17 1.539(8)
C11 C10 1.383(7)
C11 C4 1.409(7)
C32 C33 1.376(8)
C32 C31 1.386(8)
C32 H32A 0.95
C44 C45 1.385(7)
C44 H44A 0.95
C37 C36 1.415(7)
C37 C38 1.426(7)
C37 H37A 0.95
C25 C26 1.397(7)
C25 H25A 0.95
C28 C29 1.383(7)
C28 C27 1.389(8)
C28 H28A 0.95
C7 C6 1.382(7)
C7 C20 1.558(6)
C9 C13 1.539(6)
C9 C10 1.541(7)
C48 C47 1.416(7)
C36 H36A 0.95
C13 C12 1.392(7)
C47 C46 1.379(7)
C47 H47A 0.95
C17 H17A 0.98
C17 H17B 0.98
C17 H17C 0.98
C45 C62 1.383(8)
C45 H45A 0.95
C12 C5 1.399(6)
C90 H90A 0.99
C90 H90B 0.99
C35 C34 1.383(8)
C35 C30 1.389(7)
C35 H35A 0.95
C42 H42A 0.95
C22 C20 1.525(7)
C22 H22A 0.98
C22 H22B 0.98
C22 H22C 0.98
C33 C34 1.374(8)
C33 H33A 0.95
C34 H34A 0.95
C23 C20 1.532(7)
C23 H23A 0.98
C23 H23B 0.98
C23 H23C 0.98
C1 C10 1.403(7)
C1 H1A 0.95
C39 C38 1.421(7)
C39 H39A 0.95
C38 H38A 0.95
C31 C30 1.407(7)
C31 H31A 0.95
C27 C26 1.382(7)
C27 H27A 0.95
C29 H29A 0.95
C72 C50 1.389(7)
C72 C46 1.410(8)
C46 H46A 0.95
C6 C5 1.388(7)
C6 H6A 0.95
C5 H5A 0.95
C50 H50A 0.95
C26 H26A 0.95

loop_
_geom_torsion_atom_site_label_1
_geom_torsion_atom_site_label_2
_geom_torsion_atom_site_label_3
_geom_torsion_atom_site_label_4
_geom_torsion
C82 Rh1 Fe1 C81 130.5(3)
C71 Rh1 Fe1 C81 69.8(3)
C61 Rh1 Fe1 C81 -72.4(3)
P1 Rh1 Fe1 C81 -14.67(19)
S1 Rh1 Fe1 C81 -114.45(19)
C82 Rh1 Fe1 C61 -157.1(3)
C71 Rh1 Fe1 C61 142.2(3)
P1 Rh1 Fe1 C61 57.74(19)
S1 Rh1 Fe1 C61 -42.05(19)
C82 Rh1 Fe1 C71 60.6(3)
C61 Rh1 Fe1 C71 -142.2(3)
P1 Rh1 Fe1 C71 -84.50(19)
S1 Rh1 Fe1 C71 175.71(19)
C82 Rh1 Fe1 C40 -95.3(3)
C71 Rh1 Fe1 C40 -156.0(3)
C61 Rh1 Fe1 C40 61.8(3)
P1 Rh1 Fe1 C40 119.5(3)
S1 Rh1 Fe1 C40 19.7(3)
C82 Rh1 Fe1 C36 -8.1(4)
C71 Rh1 Fe1 C36 -68.7(4)
C61 Rh1 Fe1 C36 149.0(4)
P1 Rh1 Fe1 C36 -153.2(4)
S1 Rh1 Fe1 C36 107.0(4)
C82 Rh1 Fe1 C38 -44.2(2)
C71 Rh1 Fe1 C38 -104.9(2)
C61 Rh1 Fe1 C38 112.9(2)
P1 Rh1 Fe1 C38 170.65(15)
S1 Rh1 Fe1 C38 70.86(16)
C82 Rh1 Fe1 C37 -9.9(2)
C71 Rh1 Fe1 C37 -70.5(2)
C61 Rh1 Fe1 C37 147.3(2)
P1 Rh1 Fe1 C37 -154.99(16)
S1 Rh1 Fe1 C37 105.22(16)
C82 Rh1 Fe1 C39 -81.4(2)
C71 Rh1 Fe1 C39 -142.1(2)
C61 Rh1 Fe1 C39 75.7(2)
P1 Rh1 Fe1 C39 133.44(17)
S1 Rh1 Fe1 C39 33.65(17)
C82 Rh1 S1 C12 108.2(2)
C61 Rh1 S1 C12 -46.3(2)
P1 Rh1 S1 C12 -134.9(2)
Fe1 Rh1 S1 C12 -17.4(2)
C82 Rh1 S1 C11 -143.8(2)
C61 Rh1 S1 C11 61.7(2)
P1 Rh1 S1 C11 -26.89(16)
Fe1 Rh1 S1 C11 90.60(16)
C82 Rh1 P1 C30 -129.2(3)
C71 Rh1 P1 C30 -33.2(2)
C61 Rh1 P1 C30 53.2(2)
S1 Rh1 P1 C30 141.29(19)
Fe1 Rh1 P1 C30 15.7(2)
C82 Rh1 P1 C4 114.6(3)
C71 Rh1 P1 C4 -149.3(2)
C61 Rh1 P1 C4 -62.9(2)
S1 Rh1 P1 C4 25.12(17)
Fe1 Rh1 P1 C4 -100.48(17)
C82 Rh1 P1 C24 1.1(3)
C71 Rh1 P1 C24 97.2(2)
C61 Rh1 P1 C24 -176.4(2)
S1 Rh1 P1 C24 -88.4(2)
Fe1 Rh1 P1 C24 146.04(19)
C81 Fe1 C40 C39 157.9(3)
C61 Fe1 C40 C39 67.5(4)
C71 Fe1 C40 C39 -103.3(6)
C36 Fe1 C40 C39 -118.1(5)
C38 Fe1 C40 C39 -37.1(3)
C37 Fe1 C40 C39 -80.4(3)
Rh1 Fe1 C40 C39 21.5(5)
C81 Fe1 C40 C36 -84.0(3)
C61 Fe1 C40 C36 -174.4(3)
C71 Fe1 C40 C36 14.8(7)
C38 Fe1 C40 C36 81.0(3)
C37 Fe1 C40 C36 37.8(3)
C39 Fe1 C40 C36 118.1(5)
Rh1 Fe1 C40 C36 139.6(3)
C30 P1 C24 C25 158.5(4)
C4 P1 C24 C25 -92.4(4)
Rh1 P1 C24 C25 24.0(5)
C30 P1 C24 C29 -28.7(5)
C4 P1 C24 C29 80.4(5)
Rh1 P1 C24 C29 -163.2(4)
C4 C3 C2 C1 -3.7(7)
C4 C3 C2 C16 175.4(4)
C3 C2 C16 C19 179.6(4)
C1 C2 C16 C19 -1.3(7)
C3 C2 C16 C17 -60.3(6)
C1 C2 C16 C17 118.9(5)
C3 C2 C16 C18 59.2(6)
C1 C2 C16 C18 -121.7(5)
C12 S1 C11 C10 -34.7(4)
Rh1 S1 C11 C10 -156.5(3)
C12 S1 C11 C4 145.7(4)
Rh1 S1 C11 C4 24.0(4)
C42 C43 C44 C45 -1.6(8)
Cl1 C43 C44 C45 179.0(4)
C81 Fe1 C37 C36 44.6(4)
C61 Fe1 C37 C36 -125.1(4)
C71 Fe1 C37 C36 132.8(3)
C40 Fe1 C37 C36 -38.8(3)
C38 Fe1 C37 C36 -118.4(4)
C39 Fe1 C37 C36 -81.0(3)
Rh1 Fe1 C37 C36 178.8(3)
C81 Fe1 C37 C38 163.1(3)
C61 Fe1 C37 C38 -6.7(5)
C71 Fe1 C37 C38 -108.8(3)
C40 Fe1 C37 C38 79.7(3)
C36 Fe1 C37 C38 118.4(4)
C39 Fe1 C37 C38 37.4(3)
Rh1 Fe1 C37 C38 -62.7(3)
C29 C24 C25 C26 -1.0(8)
P1 C24 C25 C26 172.1(4)
C13 C8 C7 C6 0.6(8)
C13 C8 C7 C20 178.9(5)
C50 C49 C48 C47 -0.8(8)
C50 C49 C48 Cl2 -179.4(4)
C38 C37 C36 C40 0.6(5)
Fe1 C37 C36 C40 60.8(3)
C38 C37 C36 Fe1 -60.2(3)
C39 C40 C36 C37 0.5(5)
Fe1 C40 C36 C37 -61.8(3)
C39 C40 C36 Fe1 62.3(3)
C81 Fe1 C36 C37 -143.3(3)
C61 Fe1 C36 C37 127.8(4)
C71 Fe1 C36 C37 -56.2(4)
C40 Fe1 C36 C37 117.5(5)
C38 Fe1 C36 C37 37.6(3)
C39 Fe1 C36 C37 80.6(3)
Rh1 Fe1 C36 C37 -2.5(6)
C81 Fe1 C36 C40 99.2(3)
C61 Fe1 C36 C40 10.3(6)
C71 Fe1 C36 C40 -173.7(3)
C38 Fe1 C36 C40 -79.9(3)
C37 Fe1 C36 C40 -117.5(5)
C39 Fe1 C36 C40 -36.9(3)
Rh1 Fe1 C36 C40 -120.0(4)
C2 C3 C4 C11 3.8(7)
C2 C3 C4 P1 -173.6(4)
C10 C11 C4 C3 -0.5(7)
S1 C11 C4 C3 179.0(3)
C10 C11 C4 P1 177.0(4)
S1 C11 C4 P1 -3.5(5)
C30 P1 C4 C3 34.2(4)
C24 P1 C4 C3 -75.4(4)
Rh1 P1 C4 C3 157.3(3)
C30 P1 C4 C11 -143.2(4)
C24 P1 C4 C11 107.2(4)
Rh1 P1 C4 C11 -20.1(4)
C7 C8 C13 C12 -2.3(8)
C7 C8 C13 C9 176.5(5)
C15 C9 C13 C12 -170.5(5)
C10 C9 C13 C12 -46.6(6)
C14 C9 C13 C12 71.7(6)
C15 C9 C13 C8 10.7(7)
C10 C9 C13 C8 134.6(5)
C14 C9 C13 C8 -107.0(5)
C49 C48 C47 C46 -0.9(8)
Cl2 C48 C47 C46 177.6(4)
C72 N2 C71 Fe1 -177.4(4)
C72 N2 C71 Rh1 8.8(10)
C81 Fe1 C71 N2 67.6(6)
C61 Fe1 C71 N2 155.5(6)
C40 Fe1 C71 N2 -33.3(9)
C36 Fe1 C71 N2 -22.5(6)
C38 Fe1 C71 N2 -92.4(6)
C37 Fe1 C71 N2 -54.2(6)
C39 Fe1 C71 N2 -108.1(6)
Rh1 Fe1 C71 N2 -176.2(6)
C81 Fe1 C71 Rh1 -116.2(2)
C61 Fe1 C71 Rh1 -28.4(2)
C40 Fe1 C71 Rh1 142.9(5)
C36 Fe1 C71 Rh1 153.73(19)
C38 Fe1 C71 Rh1 83.8(2)
C37 Fe1 C71 Rh1 122.02(19)
C39 Fe1 C71 Rh1 68.1(3)
C82 Rh1 C71 N2 46.8(7)
C61 Rh1 C71 N2 -158.3(7)
P1 Rh1 C71 N2 -70.8(7)
Fe1 Rh1 C71 N2 175.5(8)
C82 Rh1 C71 Fe1 -128.7(2)
C61 Rh1 C71 Fe1 26.21(18)
P1 Rh1 C71 Fe1 113.71(12)
C43 C44 C45 C62 0.3(8)
C8 C13 C12 C5 2.5(8)
C9 C13 C12 C5 -176.4(5)
C8 C13 C12 S1 -178.5(4)
C9 C13 C12 S1 2.7(7)
C11 S1 C12 C13 35.2(5)
Rh1 S1 C12 C13 146.9(4)
C11 S1 C12 C5 -145.7(4)
Rh1 S1 C12 C5 -34.0(5)
C62 N1 C61 Fe1 1.9(10)
C62 N1 C61 Rh1 171.1(4)
C81 Fe1 C61 N1 -73.4(7)
C71 Fe1 C61 N1 -160.0(7)
C40 Fe1 C61 N1 23.4(7)
C36 Fe1 C61 N1 16.4(9)
C38 Fe1 C61 N1 93.4(7)
C37 Fe1 C61 N1 97.9(8)
C39 Fe1 C61 N1 58.5(7)
Rh1 Fe1 C61 N1 172.1(8)
C81 Fe1 C61 Rh1 114.52(19)
C71 Fe1 C61 Rh1 27.9(2)
C40 Fe1 C61 Rh1 -148.63(18)
C36 Fe1 C61 Rh1 -155.6(3)
C38 Fe1 C61 Rh1 -78.7(2)
C37 Fe1 C61 Rh1 -74.2(4)
C39 Fe1 C61 Rh1 -113.58(19)
C82 Rh1 C61 N1 -119.5(6)
C71 Rh1 C61 N1 159.8(5)
P1 Rh1 C61 N1 55.5(5)
S1 Rh1 C61 N1 -26.7(5)
Fe1 Rh1 C61 N1 -173.5(6)
C82 Rh1 C61 Fe1 54.0(6)
C71 Rh1 C61 Fe1 -26.73(18)
P1 Rh1 C61 Fe1 -131.02(14)
S1 Rh1 C61 Fe1 146.78(14)
C44 C43 C42 C41 1.7(8)
Cl1 C43 C42 C41 -178.9(4)
C62 C41 C42 C43 -0.4(8)
C31 C32 C33 C34 -0.3(8)
C32 C33 C34 C35 0.2(8)
C30 C35 C34 C33 0.0(7)
C3 C2 C1 C10 0.4(7)
C16 C2 C1 C10 -178.8(4)
C36 C40 C39 C38 -1.4(5)
Fe1 C40 C39 C38 59.5(3)
C36 C40 C39 Fe1 -60.9(3)
C81 Fe1 C39 C40 -30.1(5)
C61 Fe1 C39 C40 -118.9(3)
C71 Fe1 C39 C40 144.1(4)
C36 Fe1 C39 C40 38.6(3)
C38 Fe1 C39 C40 119.4(5)
C37 Fe1 C39 C40 81.7(3)
Rh1 Fe1 C39 C40 -167.5(3)
C81 Fe1 C39 C38 -149.5(3)
C61 Fe1 C39 C38 121.8(3)
C71 Fe1 C39 C38 24.7(5)
C40 Fe1 C39 C38 -119.4(5)
C36 Fe1 C39 C38 -80.7(3)
C37 Fe1 C39 C38 -37.6(3)
Rh1 Fe1 C39 C38 73.2(3)
C40 C39 C38 C37 1.8(5)
Fe1 C39 C38 C37 60.9(3)
C40 C39 C38 Fe1 -59.1(3)
C36 C37 C38 C39 -1.4(5)
Fe1 C37 C38 C39 -61.2(3)
C36 C37 C38 Fe1 59.7(3)
C81 Fe1 C38 C39 78.5(7)
C61 Fe1 C38 C39 -65.2(3)
C71 Fe1 C38 C39 -164.3(3)
C40 Fe1 C38 C39 36.6(3)
C36 Fe1 C38 C39 80.9(3)
C37 Fe1 C38 C39 118.4(4)
Rh1 Fe1 C38 C39 -114.8(3)
C81 Fe1 C38 C37 -40.0(7)
C61 Fe1 C38 C37 176.4(3)
C71 Fe1 C38 C37 77.2(3)
C40 Fe1 C38 C37 -81.9(3)
C36 Fe1 C38 C37 -37.5(3)
C39 Fe1 C38 C37 -118.4(4)
Rh1 Fe1 C38 C37 126.8(3)
C33 C32 C31 C30 0.2(8)
C29 C28 C27 C26 -2.0(9)
C27 C28 C29 C24 0.7(9)
C25 C24 C29 C28 0.8(8)
P1 C24 C29 C28 -172.0(4)
C44 C45 C62 C41 1.0(8)
C44 C45 C62 N1 -179.7(5)
C42 C41 C62 C45 -0.9(8)
C42 C41 C62 N1 179.8(4)
C61 N1 C62 C45 67.7(7)
C61 N1 C62 C41 -113.0(6)
C4 C11 C10 C1 -2.6(7)
S1 C11 C10 C1 177.9(3)
C4 C11 C10 C9 176.1(4)
S1 C11 C10 C9 -3.4(6)
C2 C1 C10 C11 2.7(7)
C2 C1 C10 C9 -176.0(4)
C15 C9 C10 C11 171.1(4)
C13 C9 C10 C11 47.3(6)
C14 C9 C10 C11 -71.4(5)
C15 C9 C10 C1 -10.2(6)
C13 C9 C10 C1 -134.1(5)
C14 C9 C10 C1 107.2(5)
C6 C7 C20 C22 -6.3(7)
C8 C7 C20 C22 175.6(5)
C6 C7 C20 C21 113.6(6)
C8 C7 C20 C21 -64.5(6)
C6 C7 C20 C23 -126.3(5)
C8 C7 C20 C23 55.5(6)
C71 N2 C72 C50 11.7(9)
C71 N2 C72 C46 -170.2(6)
C34 C35 C30 C31 -0.2(7)
C34 C35 C30 P1 170.8(4)
C32 C31 C30 C35 0.1(7)
C32 C31 C30 P1 -171.3(4)
C4 P1 C30 C35 32.2(4)
C24 P1 C30 C35 138.0(4)
Rh1 P1 C30 C35 -84.5(4)
C4 P1 C30 C31 -156.7(4)
C24 P1 C30 C31 -51.0(4)
Rh1 P1 C30 C31 86.5(4)
C48 C47 C46 C72 1.4(8)
C50 C72 C46 C47 -0.1(8)
N2 C72 C46 C47 -178.3(5)
C8 C7 C6 C5 1.1(8)
C20 C7 C6 C5 -177.2(5)
C7 C6 C5 C12 -0.9(8)
C13 C12 C5 C6 -0.9(8)
S1 C12 C5 C6 179.9(4)
C46 C72 C50 C49 -1.8(9)
N2 C72 C50 C49 176.2(5)
C48 C49 C50 C72 2.2(8)
C28 C27 C26 C25 1.8(8)
C24 C25 C26 C27 -0.3(8)
